data_9010753
loop_
_publ_author_name
'Giustetto, R.'
'Levy, D.'
'Chiari, G.'

_publ_section_title
;
 Crystal structure refinement of Maya Blue pigment prepared with deuterated
 indigo, using neutron powder diffraction
 Locality: starting palygorskite from Chapas, Mexico
;
_journal_name_full 'European Journal of Mineralogy'
_journal_page_first 629
_journal_page_last 640
_journal_paper_doi 10.1127/0935-1221/2006/0018-0629
_journal_volume 18
_journal_year 2006
_chemical_formula_sum 'C0.8 H1.1 Al0.82 D5.02 Fe0.06 Mg1.12 N0.1 O14.65 Si4'
_chemical_name_common 'Maya Blue'
_space_group_IT_number 53
_symmetry_space_group_name_Hall '-P 2ab 2ab'
_symmetry_space_group_name_H-M 'P b m n'
_cell_angle_alpha 90
_cell_angle_beta 90
_cell_angle_gamma 90
_cell_formula_units_Z 4
_cell_length_a 12.636
_cell_length_b 17.868
_cell_length_c 5.223
_cell_volume 1179.249
_exptl_crystal_density_diffrn 2.375
_cod_original_formula_sum '(Mg1.12 Al.82 Fe.06) Si4 O14.65 D5.02 C.8 N.1 H1.1'
_cod_database_code 9010753

loop_
_symmetry_equiv_pos_as_xyz
x,y,z
1/2+x,1/2+y,-z
1/2-x,1/2-y,z
x,-y,z
-x,y,-z
1/2-x,1/2+y,z
1/2+x,1/2-y,-z
-x,-y,-z

loop_
_atom_site_label
_atom_site_fract_x
_atom_site_fract_y
_atom_site_fract_z
_atom_site_occupancy
_atom_site_U_iso_or_equiv
_atom_site_type_symbol
_atom_site_attached_hydrogens
Mg2 0.00000 0.08820 0.50000 0.56000 0.53000 Mg 0
Al2 0.00000 0.08820 0.50000 0.41000 0.53000 Al 0
Fe2 0.00000 0.08820 0.50000 0.03000 0.53000 Fe 0
Mg3 0.00000 0.17600 0.00000 0.56000 0.53000 Mg 0
Al3 0.00000 0.17600 0.00000 0.41000 0.53000 Al 0
Fe3 0.00000 0.17600 0.00000 0.03000 0.53000 Fe 0
Si1 0.23200 0.08870 0.80300 1.00000 0.01900 Si 0
Si2 0.20410 0.16880 0.32400 1.00000 0.01900 Si 0
O1 0.10500 0.10090 0.75900 1.00000 0.02900 O 0
O2 0.07700 0.18220 0.36100 1.00000 0.02900 O 0
O-H 0.04000 0.00000 0.26900 1.00000 0.02900 O 1
Ow1 0.09300 0.25600 0.80000 1.00000 0.02900 O 0
DWH1 0.17600 0.23300 0.77100 0.34000 0.02900 D 0
DWH1' 0.10700 0.29900 0.85100 0.20000 0.02900 D 0
DWH1'' 0.05700 0.26000 0.62000 0.22000 0.02900 D 0
O3 0.26200 0.00000 0.80500 1.00000 0.02900 O 0
O4 0.25000 0.25000 0.23900 1.00000 0.02900 O 0
O5 0.27500 0.13550 0.55600 1.00000 0.02900 O 0
O6 0.20300 0.10710 0.09800 1.00000 0.02900 O 0
OZW2 0.04500 0.36800 0.22600 0.24000 0.01800 O 0
DZW2' 0.07200 0.41600 0.26000 0.07000 0.01800 D 0
DZW2'' -0.06100 0.38200 0.95000 0.07000 0.01800 D 0
DZW2^ 0.10900 0.37800 0.33000 0.03000 0.01800 D 0
DZW2^^ -0.01400 0.32300 0.75000 0.03000 0.01800 D 0
DZW2* 0.03000 0.41000 0.29000 0.14000 0.01800 D 0
DZW2** 0.01400 0.33500 0.77000 0.14000 0.01800 D 0
OZW3a 0.16400 0.50000 0.26000 0.36000 0.01800 O 0
OZW3b 0.15500 0.50000 0.36000 0.33000 0.01800 O 0
DZW3' 0.21200 0.45600 0.23000 0.34000 0.01800 D 0
DZW3^ 0.21000 0.50000 0.44000 0.02000 0.01800 D 0
DZW3^^ 0.19000 0.50000 0.15000 0.02000 0.01800 D 0
DZW3* 0.18100 0.45300 0.44000 0.33000 0.01800 D 0
OZW4a 0.00000 0.49400 0.00000 0.19000 0.01800 O 0
OZW4b -0.01000 0.50000 0.07000 0.19000 0.01800 O 0
DZW4' 0.06000 0.49900 0.10200 0.19000 0.01800 D 0
DZW4'' 0.00900 0.44800 0.06000 0.19000 0.01800 D 0
C1 0.00400 0.50000 0.36110 0.10000 0.04800 C 0
C2 0.00900 0.42400 0.19700 0.05000 0.04800 C 0
C3 0.01700 0.45600 -0.07200 0.10000 0.04800 C 0
C4 0.03000 0.41800 -0.31500 0.10000 0.04800 C 0
C5 0.03000 0.46200 -0.54100 0.10000 0.04800 C 0
N1 0.00900 0.56400 0.19700 0.05000 0.04800 N 0
Oin 0.00700 0.35700 0.25900 0.05000 0.04800 O 0
H1 0.00800 0.61800 0.24700 0.05000 0.04800 H 0
D4 0.03000 0.36200 -0.31600 0.10000 0.04800 D 0
D5 0.04000 0.43300 -0.70900 0.10000 0.04800 D 0

loop_
_cod_changelog_entry_id
_cod_changelog_entry_author
_cod_changelog_entry_date
_cod_changelog_entry_text
1
;cod-tools version 3.8.0
Id: cif_guess_AMCSD_atom_types 9581 2023-05-17 12:35:41Z saulius
;
2023-05-18T11:41:22+03:00
;Derived atom types and hydrogen counts
from atom names that follow the AMCSD naming convention
(Wat == water, O-H == hydroxyl).
;

_database_code_amcsd 0007167
